data_2018102
loop_
_publ_author_name
'Kimani, Martin M.'
'VanDerveer, Don'
'Brumaghim, Julia L.'

_publ_section_title
;
 The diselanylbis(1,3-dimethyl-1<i>H</i>-imidazol-3-ium) dication
 stabilized by the polymeric <i>catena</i>-pentachloridotricuprate(I)
 anion
;
_journal_coeditor_code FN3080
_journal_issue 6
_journal_name_full 'Acta Crystallographica Section C'
_journal_page_first m208
_journal_page_last m210
_journal_paper_doi 10.1107/S0108270111018117
_journal_volume 67
_journal_year 2011
_chemical_formula_iupac '(C10 H16 N4 Se2) [Cu3 Cl5]'
_chemical_formula_moiety 'C10 H16 N4 Se2 2+, Cl5 Cu3 2-'
_chemical_formula_sum 'C10 H16 Cl5 Cu3 N4 Se2'
_chemical_formula_weight 718.06
_chemical_name_systematic
;
<i>catena</i>-poly[diselanylbis(1,3-dimethyl-1<i>H</i>-imidazol-3-ium)
[\m~3~-chlorido-tetra-\m~2~-chlorido-tricuprate(I)]]
;
_space_group_IT_number 15
_symmetry_cell_setting monoclinic
_symmetry_space_group_name_Hall '-C 2yc'
_symmetry_space_group_name_H-M 'C 1 2/c 1'
_atom_sites_solution_hydrogens geom
_atom_sites_solution_primary direct
_atom_sites_solution_secondary difmap
_audit_creation_method SHELXL97
_cell_angle_alpha 90.00
_cell_angle_beta 108.61(3)
_cell_angle_gamma 90.00
_cell_formula_units_Z 4
_cell_length_a 12.238(2)
_cell_length_b 12.217(2)
_cell_length_c 14.123(3)
_cell_measurement_reflns_used 8327
_cell_measurement_temperature 168.15
_cell_measurement_theta_max 26.29
_cell_measurement_theta_min 3.04
_cell_volume 2001.1(7)
_computing_cell_refinement 'CrystalClear (Rigaku/MSC, 2006)'
_computing_data_collection 'CrystalClear (Rigaku/MSC, 2006)'
_computing_data_reduction 'CrystalClear (Rigaku/MSC, 2006)'
_computing_molecular_graphics 'DIAMOND (Brandenburg, 1999)'
_computing_publication_material 'SHELXTL (Version 6.10; Sheldrick, 2008)'
_computing_structure_refinement 'SHELXTL (Version 6.10; Sheldrick, 2008)'
_computing_structure_solution 'SHELXTL (Version 6.10; Sheldrick, 2008)'
_diffrn_ambient_temperature 168.15
_diffrn_detector_area_resol_mean 14.6306
_diffrn_measured_fraction_theta_full 0.996
_diffrn_measured_fraction_theta_max 0.996
_diffrn_measurement_device_type 'Rigaku AFC-8S'
_diffrn_measurement_method dtprofit.ref
_diffrn_radiation_monochromator graphite
_diffrn_radiation_type MoK\a
_diffrn_radiation_wavelength 0.71073
_diffrn_reflns_av_R_equivalents 0.0472
_diffrn_reflns_av_sigmaI/netI 0.0351
_diffrn_reflns_limit_h_max 15
_diffrn_reflns_limit_h_min -10
_diffrn_reflns_limit_k_max 15
_diffrn_reflns_limit_k_min -15
_diffrn_reflns_limit_l_max 17
_diffrn_reflns_limit_l_min -17
_diffrn_reflns_number 8327
_diffrn_reflns_theta_full 26.29
_diffrn_reflns_theta_max 26.29
_diffrn_reflns_theta_min 3.04
_diffrn_standards_interval_count 0
_diffrn_standards_interval_time 0
_diffrn_standards_number 0
_exptl_absorpt_coefficient_mu 7.466
_exptl_absorpt_correction_T_max 0.2785
_exptl_absorpt_correction_T_min 0.1986
_exptl_absorpt_correction_type multi-scan
_exptl_absorpt_process_details '[REQAB (Jacobson, 1998) and CrystalClear (Rigaku/MSC, 2006)]'
_exptl_crystal_colour red
_exptl_crystal_density_diffrn 2.383
_exptl_crystal_density_method 'not measured'
_exptl_crystal_description prism
_exptl_crystal_F_000 1376
_exptl_crystal_size_max 0.32
_exptl_crystal_size_mid 0.25
_exptl_crystal_size_min 0.23
_refine_diff_density_max 1.216
_refine_diff_density_min -1.122
_refine_ls_extinction_method none
_refine_ls_goodness_of_fit_ref 1.111
_refine_ls_hydrogen_treatment constr
_refine_ls_matrix_type full
_refine_ls_number_parameters 112
_refine_ls_number_reflns 2022
_refine_ls_number_restraints 0
_refine_ls_restrained_S_all 1.111
_refine_ls_R_factor_all 0.0546
_refine_ls_R_factor_gt 0.0435
_refine_ls_shift/su_max 0.000
_refine_ls_shift/su_mean 0.000
_refine_ls_structure_factor_coef Fsqd
_refine_ls_weighting_details 'calc w = 1/[\s^2^(Fo^2^)+(0.0525P)^2^+17.9833P] where P=(Fo^2^+2Fc^2^)/3'
_refine_ls_weighting_scheme calc
_refine_ls_wR_factor_gt 0.1043
_refine_ls_wR_factor_ref 0.1137
_reflns_number_gt 1698
_reflns_number_total 2022
_reflns_threshold_expression I>2\s(I)
_cod_data_source_file fn3080.cif
_cod_data_source_block I
_cod_original_cell_volume 2001.2(7)
_cod_original_sg_symbol_H-M 'C 2/c'
_cod_database_code 2018102
_cod_database_fobs_code 2018102

loop_
_symmetry_equiv_pos_as_xyz
'x, y, z'
'-x, y, -z+1/2'
'x+1/2, y+1/2, z'
'-x+1/2, y+1/2, -z+1/2'
'-x, -y, -z'
'x, -y, z-1/2'
'-x+1/2, -y+1/2, -z'
'x+1/2, -y+1/2, z-1/2'

loop_
_atom_site_type_symbol
_atom_site_label
_atom_site_fract_x
_atom_site_fract_y
_atom_site_fract_z
_atom_site_U_iso_or_equiv
_atom_site_adp_type
_atom_site_calc_flag
_atom_site_refinement_flags
_atom_site_occupancy
_atom_site_symmetry_multiplicity
_atom_site_disorder_assembly
_atom_site_disorder_group
Se Se1 0.09498(4) 0.50479(4) 0.30948(4) 0.02044(17) Uani d . 1 1 . .
C C1 0.1423(4) 0.3795(4) 0.2552(4) 0.0229(10) Uani d . 1 1 . .
C C2 0.1735(7) 0.4644(6) 0.1053(5) 0.0429(16) Uani d . 1 1 . .
H H2A 0.1389 0.5276 0.1243 0.064 Uiso calc R 1 1 . .
H H2B 0.1309 0.4445 0.0378 0.064 Uiso calc R 1 1 . .
H H2C 0.2517 0.4808 0.1098 0.064 Uiso calc R 1 1 . .
C C3 0.1967(6) 0.2673(6) 0.1559(5) 0.0397(15) Uani d . 1 1 . .
H H3A 0.2193 0.2413 0.1031 0.048 Uiso calc R 1 1 . .
C C4 0.1825(6) 0.2072(6) 0.2300(5) 0.0393(15) Uani d . 1 1 . .
H H4A 0.1929 0.1319 0.2379 0.047 Uiso calc R 1 1 . .
C C5 0.1259(7) 0.2423(5) 0.3826(5) 0.0412(16) Uani d . 1 1 . .
H H5A 0.1130 0.3058 0.4175 0.062 Uiso calc R 1 1 . .
H H5B 0.1905 0.2020 0.4248 0.062 Uiso calc R 1 1 . .
H H5C 0.0585 0.1967 0.3649 0.062 Uiso calc R 1 1 . .
N N1 0.1720(4) 0.3746(4) 0.1711(4) 0.0294(10) Uani d . 1 1 . .
N N2 0.1500(4) 0.2762(4) 0.2921(4) 0.0289(10) Uani d . 1 1 . .
Cu Cu1 1.0000 0.21630(12) 0.7500 0.0473(3) Uani d S 1 2 . .
Cu Cu2 0.99660(7) 0.07647(7) 0.58139(6) 0.0400(2) Uani d . 1 1 . .
Cl Cl1 1.00610(14) 0.26957(10) 0.90297(10) 0.0331(3) Uani d . 1 1 . .
Cl Cl3 0.84410(11) -0.00548(11) 0.45362(10) 0.0266(3) Uani d . 1 1 . .
Cl Cl2 1.0000 0.01325(17) 0.7500 0.0364(5) Uani d S 1 2 . .

loop_
_atom_site_aniso_label
_atom_site_aniso_U_11
_atom_site_aniso_U_22
_atom_site_aniso_U_33
_atom_site_aniso_U_12
_atom_site_aniso_U_13
_atom_site_aniso_U_23
Se1 0.0223(3) 0.0197(3) 0.0192(3) -0.00136(18) 0.0066(2) -0.00184(18)
C1 0.016(2) 0.027(3) 0.024(2) -0.0002(19) 0.0042(19) -0.005(2)
C2 0.052(4) 0.049(4) 0.037(3) -0.016(3) 0.027(3) -0.008(3)
C3 0.035(3) 0.044(4) 0.040(3) 0.005(3) 0.013(3) -0.021(3)
C4 0.039(4) 0.032(3) 0.042(3) 0.015(3) 0.005(3) -0.004(3)
C5 0.057(4) 0.031(3) 0.026(3) 0.000(3) 0.001(3) 0.005(2)
N1 0.023(2) 0.038(3) 0.028(2) -0.003(2) 0.0095(19) -0.011(2)
N2 0.031(2) 0.025(2) 0.027(2) 0.0067(19) 0.003(2) -0.0046(18)
Cu1 0.0458(7) 0.0626(8) 0.0308(6) 0.000 0.0086(5) 0.000
Cu2 0.0358(5) 0.0387(5) 0.0461(5) 0.0001(3) 0.0139(4) -0.0141(3)
Cl1 0.0557(9) 0.0172(6) 0.0230(6) -0.0068(6) 0.0077(6) 0.0020(5)
Cl3 0.0212(6) 0.0356(7) 0.0226(6) 0.0000(5) 0.0063(5) -0.0014(5)
Cl2 0.0586(14) 0.0302(10) 0.0234(9) 0.000 0.0174(9) 0.000

loop_
_atom_type_symbol
_atom_type_description
_atom_type_scat_dispersion_real
_atom_type_scat_dispersion_imag
_atom_type_scat_source
C C 0.0033 0.0016 'International Tables Vol C Tables 4.2.6.8 and 6.1.1.4'
H H 0.0000 0.0000 'International Tables Vol C Tables 4.2.6.8 and 6.1.1.4'
N N 0.0061 0.0033 'International Tables Vol C Tables 4.2.6.8 and 6.1.1.4'
Cl Cl 0.1484 0.1585 'International Tables Vol C Tables 4.2.6.8 and 6.1.1.4'
Cu Cu 0.3201 1.2651 'International Tables Vol C Tables 4.2.6.8 and 6.1.1.4'
Se Se -0.0929 2.2259 'International Tables Vol C Tables 4.2.6.8 and 6.1.1.4'

loop_
_geom_angle_atom_site_label_1
_geom_angle_atom_site_label_2
_geom_angle_atom_site_label_3
_geom_angle_site_symmetry_1
_geom_angle_site_symmetry_3
_geom_angle
_geom_angle_publ_flag
C1 Se1 Se1 . 2 94.01(15) ?
N1 C1 N2 . . 106.9(5) ?
N1 C1 Se1 . . 126.7(4) ?
N2 C1 Se1 . . 126.3(4) ?
N1 C2 H2A . . 109.5 ?
N1 C2 H2B . . 109.5 ?
H2A C2 H2B . . 109.5 ?
N1 C2 H2C . . 109.5 ?
H2A C2 H2C . . 109.5 ?
H2B C2 H2C . . 109.5 ?
C4 C3 N1 . . 108.1(5) ?
C4 C3 H3A . . 125.9 ?
N1 C3 H3A . . 125.9 ?
C3 C4 N2 . . 107.5(6) ?
C3 C4 H4A . . 126.2 ?
N2 C4 H4A . . 126.2 ?
N2 C5 H5A . . 109.5 ?
N2 C5 H5B . . 109.5 ?
H5A C5 H5B . . 109.5 ?
N2 C5 H5C . . 109.5 ?
H5A C5 H5C . . 109.5 ?
H5B C5 H5C . . 109.5 ?
C1 N1 C3 . . 108.3(5) ?
C1 N1 C2 . . 126.6(5) ?
C3 N1 C2 . . 125.0(5) ?
C1 N2 C4 . . 109.1(5) ?
C1 N2 C5 . . 126.2(5) ?
C4 N2 C5 . . 124.7(5) ?
Cl1 Cu1 Cl1 2_756 . 146.13(10) ?
Cl1 Cu1 Cl2 2_756 . 106.94(5) ?
Cl1 Cu1 Cl2 . . 106.94(5) ?
Cl1 Cu1 Cu2 2_756 . 52.75(4) ?
Cl1 Cu1 Cu2 . . 161.11(7) ?
Cl2 Cu1 Cu2 . . 54.20(3) ?
Cl1 Cu1 Cu2 2_756 2_756 161.11(7) ?
Cl1 Cu1 Cu2 . 2_756 52.75(4) ?
Cl2 Cu1 Cu2 . 2_756 54.20(3) ?
Cu2 Cu1 Cu2 . 2_756 108.39(6) ?
Cl3 Cu2 Cl3 5_756 . 101.00(5) ?
Cl3 Cu2 Cl1 5_756 2_756 115.36(6) ?
Cl3 Cu2 Cl1 . 2_756 117.47(6) ?
Cl3 Cu2 Cl2 5_756 . 109.15(6) ?
Cl3 Cu2 Cl2 . . 111.50(6) ?
Cl1 Cu2 Cl2 2_756 . 102.47(6) ?
Cl3 Cu2 Cu1 5_756 . 126.62(5) ?
Cl3 Cu2 Cu1 . . 132.25(5) ?
Cl1 Cu2 Cu1 2_756 . 48.61(4) ?
Cl2 Cu2 Cu1 . . 53.87(5) ?
Cl3 Cu2 Cu2 5_756 5_756 51.07(4) ?
Cl3 Cu2 Cu2 . 5_756 49.93(4) ?
Cl1 Cu2 Cu2 2_756 5_756 134.38(6) ?
Cl2 Cu2 Cu2 . 5_756 123.11(7) ?
Cu1 Cu2 Cu2 . 5_756 176.25(6) ?
Cu1 Cl1 Cu2 . 2_756 78.64(6) ?
Cu2 Cl3 Cu2 5_756 . 79.00(5) ?
Cu1 Cl2 Cu2 . 2_756 71.94(5) ?
Cu1 Cl2 Cu2 . . 71.94(5) ?
Cu2 Cl2 Cu2 2_756 . 143.88(10) ?

loop_
_geom_bond_atom_site_label_1
_geom_bond_atom_site_label_2
_geom_bond_site_symmetry_2
_geom_bond_distance
_geom_bond_publ_flag
Se1 C1 . 1.884(5) ?
Se1 Se1 2 2.3946(13) ?
C1 N1 . 1.349(7) ?
C1 N2 . 1.357(7) ?
C2 N1 . 1.442(9) ?
C2 H2A . 0.9600 ?
C2 H2B . 0.9600 ?
C2 H2C . 0.9600 ?
C3 C4 . 1.335(11) ?
C3 N1 . 1.377(8) ?
C3 H3A . 0.9300 ?
C4 N2 . 1.364(8) ?
C4 H4A . 0.9300 ?
C5 N2 . 1.460(8) ?
C5 H5A . 0.9600 ?
C5 H5B . 0.9600 ?
C5 H5C . 0.9600 ?
Cu1 Cl1 2_756 2.2346(15) ?
Cu1 Cl1 . 2.2346(15) ?
Cu1 Cl2 . 2.481(3) ?
Cu1 Cu2 . 2.9201(12) ?
Cu1 Cu2 2_756 2.9201(12) ?
Cu2 Cl3 5_756 2.3264(16) ?
Cu2 Cl3 . 2.3648(17) ?
Cu2 Cl1 2_756 2.3707(16) ?
Cu2 Cl2 . 2.4910(12) ?
Cu2 Cu2 5_756 2.9843(16) ?
Cl1 Cu2 2_756 2.3708(16) ?
Cl3 Cu2 5_756 2.3264(16) ?
Cl2 Cu2 2_756 2.4910(12) ?
